data_7233131
loop_
_publ_author_name
'Guiping Tan'
'Shuming Chen'
'Ning Sun'
'Yanhu Li'
'Daniel Fortin'
'Wai-Yeung Wong'
'Hoi-Sing Kwok'
'Dongge Ma'
'Hongbin Wu'
'Lixiang Wang'
'Pierre D. Harvey'

_publ_section_title
;
 Highly efficient iridium(III) phosphors with phenoxy-substituted ligands
 and their high-performance OLEDs
;
_journal_name_full 'Journal of Materials Chemistry C'
_journal_page_first 808
_journal_page_last 821
_journal_paper_doi 10.1039/C2TC00123C
_journal_volume 1
_journal_year 2013
_chemical_formula_sum 'C41 H35 Ir N2 O4'
_chemical_formula_weight 811.91
_space_group_IT_number 14
_space_group_name_Hall '-P 2ybc'
_space_group_name_H-M_alt 'P 1 21/c 1'
_symmetry_cell_setting monoclinic
_symmetry_space_group_name_H-M 'P 1 21/c 1'
_atom_sites_solution_hydrogens geom
_atom_sites_solution_primary direct
_atom_sites_solution_secondary difmap
_cell_angle_alpha 90.00
_cell_angle_beta 95.018(2)
_cell_angle_gamma 90.00
_cell_formula_units_Z 4
_cell_length_a 10.1672(11)
_cell_length_b 11.4723(13)
_cell_length_c 29.660(3)
_cell_measurement_reflns_used 21390
_cell_measurement_temperature 293(2)
_cell_measurement_theta_max 28.36
_cell_measurement_theta_min 2.25
_cell_volume 3446.3(6)
_computing_cell_refinement 'SAINT (Bruker, 1999)'
_computing_data_collection 'SMART (Bruker, 1998)'
_computing_data_reduction SAINT
_computing_structure_refinement 'SHELXL-97 (Sheldrick, 1997)'
_computing_structure_solution 'SHELXS-97 (Sheldrick, 1990)'
_diffrn_ambient_temperature 293(2)
_diffrn_measured_fraction_theta_full 0.962
_diffrn_measured_fraction_theta_max 0.962
_diffrn_measurement_device_type 'Smart CCD'
_diffrn_measurement_method '\w and \f scan'
_diffrn_radiation_monochromator graphite
_diffrn_radiation_source 'fine-focus sealed tube'
_diffrn_radiation_type MoK\a
_diffrn_radiation_wavelength 0.71073
_diffrn_reflns_av_R_equivalents 0.0362
_diffrn_reflns_av_sigmaI/netI 0.0472
_diffrn_reflns_limit_h_max 13
_diffrn_reflns_limit_h_min -13
_diffrn_reflns_limit_k_max 15
_diffrn_reflns_limit_k_min -13
_diffrn_reflns_limit_l_max 39
_diffrn_reflns_limit_l_min -34
_diffrn_reflns_number 21390
_diffrn_reflns_theta_full 28.36
_diffrn_reflns_theta_max 28.36
_diffrn_reflns_theta_min 2.25
_exptl_absorpt_coefficient_mu 3.919
_exptl_absorpt_correction_T_max 1.0000
_exptl_absorpt_correction_T_min 0.7483
_exptl_absorpt_correction_type multi-scans
_exptl_absorpt_process_details SADABS
_exptl_crystal_colour orange
_exptl_crystal_density_diffrn 1.565
_exptl_crystal_density_method 'not measured'
_exptl_crystal_description plate
_exptl_crystal_F_000 1616
_exptl_crystal_size_max 0.30
_exptl_crystal_size_mid 0.24
_exptl_crystal_size_min 0.15
_refine_diff_density_max 0.896
_refine_diff_density_min -0.440
_refine_diff_density_rms 0.091
_refine_ls_extinction_method none
_refine_ls_goodness_of_fit_ref 1.031
_refine_ls_hydrogen_treatment constr
_refine_ls_matrix_type full
_refine_ls_number_parameters 433
_refine_ls_number_reflns 8302
_refine_ls_number_restraints 0
_refine_ls_restrained_S_all 1.031
_refine_ls_R_factor_all 0.0525
_refine_ls_R_factor_gt 0.0333
_refine_ls_shift/su_max 0.001
_refine_ls_shift/su_mean 0.000
_refine_ls_structure_factor_coef Fsqd
_refine_ls_weighting_details 'calc w=1/[\s^2^(Fo^2^)+(0.0357P)^2^+0.0000P] where P=(Fo^2^+2Fc^2^)/3'
_refine_ls_weighting_scheme calc
_refine_ls_wR_factor_gt 0.0725
_refine_ls_wR_factor_ref 0.0790
_reflns_number_gt 6396
_reflns_number_total 8302
_reflns_threshold_expression >2sigma(I)
_cod_data_source_file J-Mater-Chem-C-2013-1-808-2.cif
_cod_data_source_block wy2104wc
_cod_depositor_comments
;
The following automatic conversions were performed:

data item '_symmetry_cell_setting' value 'Monoclinic' was changed to
'monoclinic' in accordance with the built-in table derived from the
CIF Core dictionary named 'cif_core.dic' version 2.4.5 last updated
on 2014-11-21.

Automatic conversion script
Id: cif_fix_values 6909 2019-04-08 15:41:33Z antanas 
;
_cod_original_cell_volume 3446.3(7)
_cod_original_sg_symbol_H-M P2(1)/c
_cod_database_code 7233131

loop_
_symmetry_equiv_pos_as_xyz
'x, y, z'
'-x, y+1/2, -z+1/2'
'-x, -y, -z'
'x, -y-1/2, z-1/2'

loop_
_atom_site_label
_atom_site_type_symbol
_atom_site_fract_x
_atom_site_fract_y
_atom_site_fract_z
_atom_site_U_iso_or_equiv
_atom_site_adp_type
_atom_site_occupancy
_atom_site_symmetry_multiplicity
_atom_site_calc_flag
_atom_site_refinement_flags
_atom_site_disorder_assembly
_atom_site_disorder_group
C1 C 1.2597(6) 0.2749(5) 0.1497(2) 0.0842(17) Uani 1 1 d . . .
H1A H 1.2337 0.2621 0.1193 0.101 Uiso 1 1 calc R . .
C2 C 1.3168(8) 0.1867(6) 0.1768(3) 0.119(3) Uani 1 1 d . . .
H2A H 1.3313 0.1142 0.1641 0.143 Uiso 1 1 calc R . .
C3 C 1.3510(7) 0.2040(7) 0.2205(3) 0.110(2) Uani 1 1 d . . .
H3A H 1.3842 0.1423 0.2384 0.132 Uiso 1 1 calc R . .
C4 C 1.3379(7) 0.3111(7) 0.2394(2) 0.105(2) Uani 1 1 d . . .
H4A H 1.3665 0.3241 0.2696 0.126 Uiso 1 1 calc R . .
C5 C 1.2819(6) 0.3992(5) 0.2131(2) 0.0862(17) Uani 1 1 d . . .
H5A H 1.2707 0.4724 0.2257 0.103 Uiso 1 1 calc R . .
C6 C 1.2430(4) 0.3805(4) 0.16910(18) 0.0594(12) Uani 1 1 d . . .
C7 C 1.0610(4) 0.5012(3) 0.14081(15) 0.0509(10) Uani 1 1 d . . .
C8 C 1.0200(4) 0.5870(3) 0.11013(14) 0.0484(10) Uani 1 1 d . . .
H8A H 1.0806 0.6196 0.0920 0.058 Uiso 1 1 calc R . .
C9 C 0.8905(4) 0.6253(3) 0.10577(12) 0.0403(8) Uani 1 1 d . . .
C10 C 0.8026(4) 0.5723(3) 0.13458(13) 0.0442(9) Uani 1 1 d . . .
C11 C 0.8464(4) 0.4849(3) 0.16486(14) 0.0511(10) Uani 1 1 d . . .
H11A H 0.7875 0.4507 0.1832 0.061 Uiso 1 1 calc R . .
C12 C 0.9756(4) 0.4486(3) 0.16806(14) 0.0550(11) Uani 1 1 d . . .
H12A H 1.0047 0.3899 0.1882 0.066 Uiso 1 1 calc R . .
C13 C 0.6684(4) 0.6194(3) 0.13113(12) 0.0418(8) Uani 1 1 d . . .
C14 C 0.5690(4) 0.5925(3) 0.15858(14) 0.0515(10) Uani 1 1 d . . .
H14A H 0.5816 0.5337 0.1801 0.062 Uiso 1 1 calc R . .
C15 C 0.4529(4) 0.6524(4) 0.15401(14) 0.0538(10) Uani 1 1 d . . .
H15A H 0.3873 0.6352 0.1730 0.065 Uiso 1 1 calc R . .
C16 C 0.4311(4) 0.7382(3) 0.12163(16) 0.0498(10) Uani 1 1 d . . .
C17 C 0.5312(4) 0.7578(3) 0.09432(15) 0.0462(9) Uani 1 1 d . . .
H17A H 0.5179 0.8139 0.0717 0.055 Uiso 1 1 calc R . .
C18 C 0.3059(4) 0.8085(5) 0.11606(19) 0.0774(15) Uani 1 1 d . . .
H18A H 0.3108 0.8631 0.0918 0.116 Uiso 1 1 calc R . .
H18B H 0.2948 0.8499 0.1436 0.116 Uiso 1 1 calc R . .
H18C H 0.2321 0.7573 0.1093 0.116 Uiso 1 1 calc R . .
C19 C 0.7364(6) 1.2371(4) 0.22959(18) 0.0674(13) Uani 1 1 d . . .
H19A H 0.6526 1.2407 0.2143 0.081 Uiso 1 1 calc R . .
C20 C 0.7747(7) 1.3179(4) 0.26322(19) 0.0813(16) Uani 1 1 d . . .
H20A H 0.7157 1.3749 0.2710 0.098 Uiso 1 1 calc R . .
C21 C 0.8980(7) 1.3136(5) 0.28474(18) 0.0828(17) Uani 1 1 d . . .
H21A H 0.9238 1.3690 0.3066 0.099 Uiso 1 1 calc R . .
C22 C 0.9839(7) 1.2293(5) 0.2746(2) 0.0836(17) Uani 1 1 d . . .
H22A H 1.0675 1.2259 0.2900 0.100 Uiso 1 1 calc R . .
C23 C 0.9471(5) 1.1477(4) 0.24104(17) 0.0731(14) Uani 1 1 d . . .
H23A H 1.0063 1.0905 0.2335 0.088 Uiso 1 1 calc R . .
C24 C 0.8234(5) 1.1526(4) 0.21935(15) 0.0591(11) Uani 1 1 d . . .
C25 C 0.8475(4) 1.0276(3) 0.15437(15) 0.0529(10) Uani 1 1 d . . .
C26 C 0.8014(4) 0.9245(3) 0.13505(14) 0.0504(10) Uani 1 1 d . . .
H26A H 0.7311 0.8865 0.1468 0.060 Uiso 1 1 calc R . .
C27 C 0.8580(4) 0.8764(3) 0.09840(12) 0.0387(8) Uani 1 1 d . . .
C28 C 0.9679(4) 0.9355(3) 0.08275(13) 0.0409(9) Uani 1 1 d . . .
C29 C 1.0139(4) 1.0382(3) 0.10353(14) 0.0487(10) Uani 1 1 d . . .
H29A H 1.0865 1.0758 0.0932 0.058 Uiso 1 1 calc R . .
C30 C 0.9533(4) 1.0846(3) 0.13909(15) 0.0548(11) Uani 1 1 d . . .
H30A H 0.9838 1.1538 0.1526 0.066 Uiso 1 1 calc R . .
C31 C 1.0238(3) 0.8814(3) 0.04421(12) 0.0389(8) Uani 1 1 d . . .
C32 C 1.1283(4) 0.9243(3) 0.02215(14) 0.0497(10) Uani 1 1 d . . .
H32A H 1.1666 0.9953 0.0308 0.060 Uiso 1 1 calc R . .
C33 C 1.1754(4) 0.8617(4) -0.01263(15) 0.0534(10) Uani 1 1 d . . .
H33A H 1.2445 0.8916 -0.0277 0.064 Uiso 1 1 calc R . .
C34 C 1.1209(5) 0.7545(3) -0.02551(15) 0.0515(10) Uani 1 1 d . . .
C35 C 1.0149(4) 0.7189(3) -0.00322(14) 0.0474(9) Uani 1 1 d . . .
H35A H 0.9747 0.6486 -0.0118 0.057 Uiso 1 1 calc R . .
C36 C 1.1718(5) 0.6813(5) -0.06251(16) 0.0710(13) Uani 1 1 d . . .
H36A H 1.1211 0.6108 -0.0660 0.107 Uiso 1 1 calc R . .
H36B H 1.2629 0.6624 -0.0546 0.107 Uiso 1 1 calc R . .
H36C H 1.1638 0.7242 -0.0904 0.107 Uiso 1 1 calc R . .
C37 C 0.6409(5) 0.4814(4) -0.04021(17) 0.0719(14) Uani 1 1 d . . .
H37A H 0.6877 0.4208 -0.0232 0.108 Uiso 1 1 calc R . .
H37B H 0.6695 0.4841 -0.0702 0.108 Uiso 1 1 calc R . .
H37C H 0.5478 0.4657 -0.0420 0.108 Uiso 1 1 calc R . .
C38 C 0.6686(4) 0.5972(4) -0.01700(15) 0.0505(10) Uani 1 1 d . . .
C39 C 0.6088(5) 0.6961(4) -0.03612(16) 0.0618(12) Uani 1 1 d . . .
H39A H 0.5529 0.6837 -0.0622 0.074 Uiso 1 1 calc R . .
C40 C 0.6207(4) 0.8117(4) -0.02177(14) 0.0497(10) Uani 1 1 d . . .
C41 C 0.5510(5) 0.9037(4) -0.05058(16) 0.0697(13) Uani 1 1 d . . .
H41A H 0.5669 0.9786 -0.0367 0.105 Uiso 1 1 calc R . .
H41B H 0.4579 0.8881 -0.0535 0.105 Uiso 1 1 calc R . .
H41C H 0.5836 0.9035 -0.0800 0.105 Uiso 1 1 calc R . .
Ir1 Ir 0.801393(14) 0.736967(11) 0.061656(5) 0.03847(6) Uani 1 1 d . . .
N1 N 0.6462(3) 0.7013(2) 0.09826(10) 0.0378(7) Uani 1 1 d . . .
N2 N 0.9657(3) 0.7802(2) 0.03036(11) 0.0387(7) Uani 1 1 d . . .
O1 O 1.1937(3) 0.4713(3) 0.14129(12) 0.0811(11) Uani 1 1 d . . .
O2 O 0.7747(3) 1.0694(3) 0.18858(12) 0.0784(10) Uani 1 1 d . . .
O3 O 0.7475(3) 0.5926(2) 0.01807(9) 0.0479(7) Uani 1 1 d . . .
O4 O 0.6880(3) 0.8471(2) 0.01349(9) 0.0483(7) Uani 1 1 d . . .

loop_
_atom_site_aniso_label
_atom_site_aniso_U_11
_atom_site_aniso_U_22
_atom_site_aniso_U_33
_atom_site_aniso_U_23
_atom_site_aniso_U_13
_atom_site_aniso_U_12
C1 0.102(5) 0.075(4) 0.072(4) 0.005(3) -0.010(3) -0.003(3)
C2 0.179(8) 0.066(4) 0.116(6) 0.014(4) 0.031(6) 0.041(4)
C3 0.110(5) 0.128(6) 0.093(6) 0.040(5) 0.010(5) 0.044(5)
C4 0.107(5) 0.147(6) 0.059(4) 0.019(4) -0.008(4) 0.016(5)
C5 0.102(5) 0.094(4) 0.064(4) -0.002(3) 0.015(3) 0.007(3)
C6 0.042(2) 0.069(3) 0.068(3) 0.019(2) 0.006(2) 0.005(2)
C7 0.046(2) 0.051(2) 0.056(3) 0.0103(19) 0.007(2) 0.0018(17)
C8 0.044(2) 0.049(2) 0.053(3) 0.0123(18) 0.007(2) -0.0080(17)
C9 0.050(2) 0.0348(18) 0.036(2) -0.0005(14) 0.0002(17) -0.0078(15)
C10 0.050(2) 0.040(2) 0.043(2) 0.0035(16) 0.0045(19) -0.0071(16)
C11 0.062(3) 0.050(2) 0.043(2) 0.0134(18) 0.014(2) -0.0021(19)
C12 0.064(3) 0.050(2) 0.050(3) 0.0150(19) 0.006(2) 0.007(2)
C13 0.047(2) 0.0395(19) 0.039(2) 0.0016(15) 0.0017(17) -0.0095(15)
C14 0.055(3) 0.054(2) 0.046(3) 0.0128(18) 0.009(2) -0.0069(19)
C15 0.052(3) 0.068(3) 0.043(3) 0.000(2) 0.006(2) -0.013(2)
C16 0.045(2) 0.055(2) 0.049(3) 0.0004(18) 0.0058(19) -0.0070(17)
C17 0.053(2) 0.042(2) 0.043(2) 0.0029(16) -0.0022(19) -0.0076(16)
C18 0.055(3) 0.098(4) 0.079(4) 0.021(3) 0.008(3) 0.013(3)
C19 0.085(4) 0.061(3) 0.057(3) -0.001(2) 0.011(3) -0.003(2)
C20 0.125(5) 0.057(3) 0.067(4) -0.006(3) 0.035(4) 0.003(3)
C21 0.125(5) 0.078(4) 0.047(3) -0.013(3) 0.016(3) -0.034(4)
C22 0.102(5) 0.093(4) 0.054(3) 0.007(3) -0.006(3) -0.023(3)
C23 0.090(4) 0.063(3) 0.065(3) 0.002(2) 0.001(3) -0.001(3)
C24 0.077(3) 0.048(2) 0.054(3) -0.006(2) 0.013(2) -0.013(2)
C25 0.062(3) 0.048(2) 0.049(3) -0.0067(18) 0.004(2) -0.0067(19)
C26 0.052(2) 0.051(2) 0.049(3) 0.0007(18) 0.002(2) -0.0106(18)
C27 0.042(2) 0.0386(19) 0.033(2) 0.0071(15) -0.0071(17) -0.0064(15)
C28 0.043(2) 0.0353(18) 0.042(2) 0.0093(15) -0.0046(18) -0.0048(15)
C29 0.050(2) 0.045(2) 0.050(3) 0.0038(17) -0.002(2) -0.0132(17)
C30 0.064(3) 0.040(2) 0.059(3) -0.0074(18) -0.003(2) -0.0134(18)
C31 0.039(2) 0.0348(18) 0.041(2) 0.0119(15) -0.0047(17) -0.0030(14)
C32 0.045(2) 0.047(2) 0.056(3) 0.0116(18) -0.001(2) -0.0090(17)
C33 0.048(2) 0.058(3) 0.054(3) 0.016(2) 0.003(2) -0.0107(19)
C34 0.055(3) 0.053(2) 0.046(3) 0.0099(18) 0.008(2) 0.0035(18)
C35 0.055(2) 0.041(2) 0.046(2) 0.0070(17) 0.006(2) -0.0065(17)
C36 0.082(3) 0.066(3) 0.070(3) 0.004(2) 0.029(3) 0.001(2)
C37 0.088(4) 0.066(3) 0.061(3) -0.016(2) -0.002(3) -0.020(3)
C38 0.054(3) 0.054(2) 0.044(3) -0.0065(19) 0.008(2) -0.0163(19)
C39 0.064(3) 0.069(3) 0.051(3) -0.003(2) -0.010(2) -0.013(2)
C40 0.048(2) 0.061(3) 0.040(2) 0.0101(19) 0.0046(19) -0.0102(19)
C41 0.064(3) 0.076(3) 0.067(3) 0.022(3) -0.009(3) 0.005(2)
Ir1 0.04454(9) 0.03318(8) 0.03732(9) 0.00419(6) 0.00147(6) -0.00873(6)
N1 0.0417(17) 0.0348(15) 0.0365(17) -0.0003(12) 0.0000(14) -0.0097(13)
N2 0.0401(17) 0.0367(15) 0.0392(18) 0.0081(13) 0.0021(14) -0.0043(12)
O1 0.0532(19) 0.090(2) 0.102(3) 0.049(2) 0.0193(19) 0.0148(16)
O2 0.075(2) 0.080(2) 0.083(3) -0.0402(19) 0.0242(19) -0.0238(17)
O3 0.0564(17) 0.0435(15) 0.0432(17) -0.0013(12) 0.0006(14) -0.0107(12)
O4 0.0504(16) 0.0461(15) 0.0475(17) 0.0094(12) -0.0012(14) -0.0034(12)

loop_
_atom_type_symbol
_atom_type_description
_atom_type_scat_dispersion_real
_atom_type_scat_dispersion_imag
_atom_type_scat_source
C C 0.0033 0.0016 'International Tables Vol C Tables 4.2.6.8 and 6.1.1.4'
H H 0.0000 0.0000 'International Tables Vol C Tables 4.2.6.8 and 6.1.1.4'
N N 0.0061 0.0033 'International Tables Vol C Tables 4.2.6.8 and 6.1.1.4'
O O 0.0106 0.0060 'International Tables Vol C Tables 4.2.6.8 and 6.1.1.4'
Ir Ir -1.4442 7.9887 'International Tables Vol C Tables 4.2.6.8 and 6.1.1.4'

loop_
_geom_angle_atom_site_label_1
_geom_angle_atom_site_label_2
_geom_angle_atom_site_label_3
_geom_angle
_geom_angle_site_symmetry_1
_geom_angle_site_symmetry_3
C6 C1 C2 117.9(6) . .
C6 C1 H1A 121.0 . .
C2 C1 H1A 121.0 . .
C3 C2 C1 121.1(6) . .
C3 C2 H2A 119.4 . .
C1 C2 H2A 119.4 . .
C2 C3 C4 120.7(6) . .
C2 C3 H3A 119.7 . .
C4 C3 H3A 119.7 . .
C3 C4 C5 118.9(6) . .
C3 C4 H4A 120.6 . .
C5 C4 H4A 120.6 . .
C6 C5 C4 120.4(6) . .
C6 C5 H5A 119.8 . .
C4 C5 H5A 119.8 . .
C5 C6 C1 121.0(5) . .
C5 C6 O1 120.9(5) . .
C1 C6 O1 117.9(5) . .
C12 C7 C8 122.1(4) . .
C12 C7 O1 123.2(4) . .
C8 C7 O1 114.8(3) . .
C7 C8 C9 121.2(3) . .
C7 C8 H8A 119.4 . .
C9 C8 H8A 119.4 . .
C8 C9 C10 116.7(3) . .
C8 C9 Ir1 129.8(3) . .
C10 C9 Ir1 113.3(3) . .
C11 C10 C9 120.7(4) . .
C11 C10 C13 123.7(3) . .
C9 C10 C13 115.5(3) . .
C12 C11 C10 120.9(4) . .
C12 C11 H11A 119.6 . .
C10 C11 H11A 119.6 . .
C11 C12 C7 118.3(4) . .
C11 C12 H12A 120.8 . .
C7 C12 H12A 120.8 . .
N1 C13 C14 119.4(3) . .
N1 C13 C10 113.7(3) . .
C14 C13 C10 126.8(3) . .
C15 C14 C13 119.9(4) . .
C15 C14 H14A 120.0 . .
C13 C14 H14A 120.0 . .
C14 C15 C16 120.9(4) . .
C14 C15 H15A 119.5 . .
C16 C15 H15A 119.5 . .
C17 C16 C15 116.5(4) . .
C17 C16 C18 120.7(4) . .
C15 C16 C18 122.8(4) . .
N1 C17 C16 123.9(4) . .
N1 C17 H17A 118.0 . .
C16 C17 H17A 118.0 . .
C16 C18 H18A 109.5 . .
C16 C18 H18B 109.5 . .
H18A C18 H18B 109.5 . .
C16 C18 H18C 109.5 . .
H18A C18 H18C 109.5 . .
H18B C18 H18C 109.5 . .
C24 C19 C20 119.1(6) . .
C24 C19 H19A 120.4 . .
C20 C19 H19A 120.4 . .
C21 C20 C19 120.1(5) . .
C21 C20 H20A 119.9 . .
C19 C20 H20A 119.9 . .
C22 C21 C20 120.6(5) . .
C22 C21 H21A 119.7 . .
C20 C21 H21A 119.7 . .
C21 C22 C23 120.1(6) . .
C21 C22 H22A 120.0 . .
C23 C22 H22A 120.0 . .
C24 C23 C22 119.2(5) . .
C24 C23 H23A 120.4 . .
C22 C23 H23A 120.4 . .
C23 C24 C19 120.9(5) . .
C23 C24 O2 123.0(4) . .
C19 C24 O2 115.8(5) . .
C30 C25 C26 121.4(4) . .
C30 C25 O2 124.0(4) . .
C26 C25 O2 114.5(4) . .
C25 C26 C27 121.1(4) . .
C25 C26 H26A 119.4 . .
C27 C26 H26A 119.4 . .
C26 C27 C28 117.3(3) . .
C26 C27 Ir1 128.9(3) . .
C28 C27 Ir1 113.8(3) . .
C29 C28 C27 120.3(4) . .
C29 C28 C31 124.6(3) . .
C27 C28 C31 115.1(3) . .
C30 C29 C28 120.8(4) . .
C30 C29 H29A 119.6 . .
C28 C29 H29A 119.6 . .
C25 C30 C29 119.1(4) . .
C25 C30 H30A 120.4 . .
C29 C30 H30A 120.4 . .
N2 C31 C32 119.7(4) . .
N2 C31 C28 114.5(3) . .
C32 C31 C28 125.9(3) . .
C33 C32 C31 120.0(4) . .
C33 C32 H32A 120.0 . .
C31 C32 H32A 120.0 . .
C32 C33 C34 120.7(4) . .
C32 C33 H33A 119.6 . .
C34 C33 H33A 119.6 . .
C35 C34 C33 116.2(4) . .
C35 C34 C36 121.2(4) . .
C33 C34 C36 122.6(4) . .
N2 C35 C34 123.8(4) . .
N2 C35 H35A 118.1 . .
C34 C35 H35A 118.1 . .
C34 C36 H36A 109.5 . .
C34 C36 H36B 109.5 . .
H36A C36 H36B 109.5 . .
C34 C36 H36C 109.5 . .
H36A C36 H36C 109.5 . .
H36B C36 H36C 109.5 . .
C38 C37 H37A 109.5 . .
C38 C37 H37B 109.5 . .
H37A C37 H37B 109.5 . .
C38 C37 H37C 109.5 . .
H37A C37 H37C 109.5 . .
H37B C37 H37C 109.5 . .
O3 C38 C39 126.7(4) . .
O3 C38 C37 114.8(4) . .
C39 C38 C37 118.4(4) . .
C38 C39 C40 129.1(4) . .
C38 C39 H39A 115.4 . .
C40 C39 H39A 115.4 . .
O4 C40 C39 125.7(4) . .
O4 C40 C41 116.1(4) . .
C39 C40 C41 118.2(4) . .
C40 C41 H41A 109.5 . .
C40 C41 H41B 109.5 . .
H41A C41 H41B 109.5 . .
C40 C41 H41C 109.5 . .
H41A C41 H41C 109.5 . .
H41B C41 H41C 109.5 . .
C27 Ir1 C9 93.66(15) . .
C27 Ir1 N1 94.02(13) . .
C9 Ir1 N1 81.35(14) . .
C27 Ir1 N2 81.07(14) . .
C9 Ir1 N2 96.41(14) . .
N1 Ir1 N2 174.49(11) . .
C27 Ir1 O3 175.75(12) . .
C9 Ir1 O3 88.67(12) . .
N1 Ir1 O3 89.85(11) . .
N2 Ir1 O3 95.14(11) . .
C27 Ir1 O4 90.25(12) . .
C9 Ir1 O4 174.38(12) . .
N1 Ir1 O4 94.37(11) . .
N2 Ir1 O4 88.17(11) . .
O3 Ir1 O4 87.69(10) . .
C17 N1 C13 119.2(3) . .
C17 N1 Ir1 124.8(3) . .
C13 N1 Ir1 115.7(2) . .
C35 N2 C31 119.5(3) . .
C35 N2 Ir1 125.4(2) . .
C31 N2 Ir1 115.1(2) . .
C7 O1 C6 119.2(3) . .
C24 O2 C25 122.5(3) . .
C38 O3 Ir1 125.3(2) . .
C40 O4 Ir1 125.2(3) . .

loop_
_geom_bond_atom_site_label_1
_geom_bond_atom_site_label_2
_geom_bond_distance
_geom_bond_site_symmetry_2
C1 C6 1.358(7) .
C1 C2 1.386(8) .
C1 H1A 0.9300 .
C2 C3 1.327(9) .
C2 H2A 0.9300 .
C3 C4 1.362(10) .
C3 H3A 0.9300 .
C4 C5 1.370(8) .
C4 H4A 0.9300 .
C5 C6 1.347(7) .
C5 H5A 0.9300 .
C6 O1 1.394(5) .
C7 C12 1.376(5) .
C7 C8 1.380(5) .
C7 O1 1.391(5) .
C8 C9 1.384(5) .
C8 H8A 0.9300 .
C9 C10 1.426(5) .
C9 Ir1 1.992(4) .
C10 C11 1.393(5) .
C10 C13 1.463(5) .
C11 C12 1.374(6) .
C11 H11A 0.9300 .
C12 H12A 0.9300 .
C13 N1 1.359(4) .
C13 C14 1.387(5) .
C14 C15 1.363(6) .
C14 H14A 0.9300 .
C15 C16 1.379(6) .
C15 H15A 0.9300 .
C16 C17 1.373(6) .
C16 C18 1.504(6) .
C17 N1 1.333(5) .
C17 H17A 0.9300 .
C18 H18A 0.9600 .
C18 H18B 0.9600 .
C18 H18C 0.9600 .
C19 C24 1.365(6) .
C19 C20 1.392(7) .
C19 H19A 0.9300 .
C20 C21 1.358(7) .
C20 H20A 0.9300 .
C21 C22 1.355(8) .
C21 H21A 0.9300 .
C22 C23 1.393(7) .
C22 H22A 0.9300 .
C23 C24 1.363(6) .
C23 H23A 0.9300 .
C24 O2 1.382(5) .
C25 C30 1.369(6) .
C25 C26 1.379(5) .
C25 O2 1.393(5) .
C26 C27 1.388(5) .
C26 H26A 0.9300 .
C27 C28 1.419(5) .
C27 Ir1 1.992(4) .
C28 C29 1.391(5) .
C28 C31 1.459(5) .
C29 C30 1.374(5) .
C29 H29A 0.9300 .
C30 H30A 0.9300 .
C31 N2 1.350(4) .
C31 C32 1.385(5) .
C32 C33 1.377(6) .
C32 H32A 0.9300 .
C33 C34 1.389(5) .
C33 H33A 0.9300 .
C34 C35 1.375(6) .
C34 C36 1.509(6) .
C35 N2 1.350(5) .
C35 H35A 0.9300 .
C36 H36A 0.9600 .
C36 H36B 0.9600 .
C36 H36C 0.9600 .
C37 C38 1.512(5) .
C37 H37A 0.9600 .
C37 H37B 0.9600 .
C37 H37C 0.9600 .
C38 O3 1.258(5) .
C38 C39 1.385(6) .
C39 C40 1.394(6) .
C39 H39A 0.9300 .
C40 O4 1.266(5) .
C40 C41 1.497(6) .
C41 H41A 0.9600 .
C41 H41B 0.9600 .
C41 H41C 0.9600 .
Ir1 N1 2.034(3) .
Ir1 N2 2.042(3) .
Ir1 O3 2.142(3) .
Ir1 O4 2.163(3) .
